data_7202178
loop_
_publ_author_name
'Azad, Abul K.'
'Savaniu, Cristian'
'Tao, Shanwen'
'Duval, Sophie'
'Holtappels, Peter'
'Ibberson, Richard M.'
'Irvine, John T. S.'

_publ_section_title
;
 Structural origins of the differing grain conductivity values in
 BaZr0.9Y0.1O2.95 and indication of novel approach to counter defect
 association
;
_journal_issue 29
_journal_name_full 'Journal of Materials Chemistry'
_journal_page_first 3414
_journal_paper_doi 10.1039/b806190d
_journal_volume 18
_journal_year 2008
_chemical_name_systematic ' ?'
_space_group_IT_number 221
_symmetry_cell_setting cubic
_symmetry_space_group_name_Hall '-P 4 2 3'
_symmetry_space_group_name_H-M 'P m -3 m'
_cell_angle_alpha 90.0
_cell_angle_beta 90.0
_cell_angle_gamma 90.0
_cell_length_a 4.20533(4)
_cell_length_b 4.20533
_cell_length_c 4.20533
_cell_measurement_temperature 295
_cell_volume 74.3704(7)
_computing_structure_refinement GSAS
_exptl_crystal_density_diffrn 6.093
_exptl_crystal_F_000 118.4
_pd_block_id 2008-04-17T18:20|BCY1500_phase1|bzy1500||
_pd_phase_name Nuclear
_refine_ls_goodness_of_fit_all 1.07
_refine_ls_matrix_type full
_refine_ls_number_parameters 6
_refine_ls_number_restraints 0
_refine_ls_shift/su_max 0.01
_refine_ls_shift/su_mean 0.00
_cod_data_source_file b806190d.txt
_cod_data_source_block BCY1500_overall
_cod_original_cell_volume 74.3700(20)
_cod_database_code 7202178

loop_
_symmetry_equiv_pos_site_id
_symmetry_equiv_pos_as_xyz
1 +x,+y,+z
2 +z,+x,+y
3 +y,+z,+x
4 +x,+y,-z
5 -z,+x,+y
6 +y,-z,+x
7 -z,+x,-y
8 -y,-z,+x
9 +y,-z,-x
10 -x,+y,-z
11 -z,-x,+y
12 +x,-y,-z
13 +y,+x,+z
14 +z,+y,+x
15 +x,+z,+y
16 +y,+x,-z
17 -z,+y,+x
18 +x,-z,+y
19 -z,+y,-x
20 -x,-z,+y
21 +x,-z,-y
22 -y,+x,-z
23 -z,-y,+x
24 +y,-x,-z
-1 -x,-y,-z
-2 -z,-x,-y
-3 -y,-z,-x
-4 -x,-y,+z
-5 +z,-x,-y
-6 -y,+z,-x
-7 +z,-x,+y
-8 +y,+z,-x
-9 -y,+z,+x
-10 +x,-y,+z
-11 +z,+x,-y
-12 -x,+y,+z
-13 -y,-x,-z
-14 -z,-y,-x
-15 -x,-z,-y
-16 -y,-x,+z
-17 +z,-y,-x
-18 -x,+z,-y
-19 +z,-y,+x
-20 +x,+z,-y
-21 -x,+z,+y
-22 +y,-x,+z
-23 +z,+y,-x
-24 -y,+x,+z

loop_
_atom_site_type_symbol
_atom_site_label
_atom_site_fract_x
_atom_site_fract_y
_atom_site_fract_z
_atom_site_occupancy
_atom_site_thermal_displace_type
_atom_site_U_iso_or_equiv
_atom_site_symmetry_multiplicity
Ba BA1 0.5 0.5 0.5 0.97334 Uiso 0.00453 1
Zr ZR2 0.0 0.0 0.0 0.915 Uiso 0.00408 1
Y Y3 0.0 0.0 0.0 0.085 Uiso 0.00408 1
O O4 0.5 0.0 0.0 0.977 Uiso 0.00716 3
Y Y5 0.5 0.5 0.5 0.015 Uiso 0.00453 1

loop_
_atom_type_symbol
_atom_type_number_in_cell
Ba 0.973
Zr 0.915
Y 0.1
O 2.931
